data_9010613
loop_
_publ_author_name
'Makovicky, E.'
'Topa, D.'
'Mumme, W. G.'

_publ_section_title
;
 The crystal structure of dadsonite
 Sample: 4-angstrom structure
;
_journal_name_full 'The Canadian Mineralogist'
_journal_page_first 1499
_journal_page_last 1512
_journal_paper_doi 10.2113/gscanmin.44.6.1499
_journal_volume 44
_journal_year 2006
_chemical_compound_source 'Low Tatra Mountains, Slovakia'
_chemical_formula_sum 'Cl0.5 Pb10.57 S30 Sb13.43'
_chemical_name_mineral Dadsonite
_space_group_IT_number 2
_symmetry_space_group_name_Hall '-P 1'
_symmetry_space_group_name_H-M 'P -1'
_cell_angle_alpha 96.442
_cell_angle_beta 90.113
_cell_angle_gamma 90.775
_cell_length_a 4.1382
_cell_length_b 17.394
_cell_length_c 19.071
_cell_formula_units_Z 1
_cell_volume 1363.927
_database_code_amcsd 0006134
_exptl_crystal_density_diffrn 5.850
_cod_original_formula_sum 'Pb10.57 Sb13.43 Cl.5 S30'
_cod_database_code 9010613

loop_
_space_group_symop_operation_xyz
x,y,z
-x,-y,-z

loop_
_atom_site_aniso_label
_atom_site_aniso_U_11
_atom_site_aniso_U_22
_atom_site_aniso_U_33
_atom_site_aniso_U_12
_atom_site_aniso_U_13
_atom_site_aniso_U_23
Pb1 0.02340 0.02120 0.01930 -0.00060 0.00000 0.00290
Pb2 0.02290 0.02800 0.01810 -0.00040 0.00060 0.00400
Pb3 0.02500 0.02340 0.02210 -0.00360 0.00180 -0.00100
Pb4 0.02790 0.03440 0.02400 0.00300 -0.00060 0.00400
Pb5 0.02430 0.03080 0.01980 0.00270 0.00180 0.00750
Sb1 0.01940 0.01690 0.01150 -0.00240 0.00060 0.00770
Sb3 0.02300 0.02640 0.02040 -0.00860 -0.00400 0.00920
Sb4 0.02930 0.02030 0.01920 -0.00290 0.00620 0.00100
Sb5 0.03960 0.01630 0.06900 0.00140 0.00890 0.00930
Sb6 0.03620 0.02000 0.01860 0.00680 -0.00570 0.00010
S1 0.02600 0.01700 0.02100 -0.00400 0.00500 0.00600
S2 0.02100 0.01900 0.01800 0.00000 0.00100 0.00800
S3 0.02000 0.01900 0.01400 0.00000 0.00100 0.00500
S4 0.01800 0.02200 0.01600 -0.00100 -0.00100 0.00100
S5 0.01800 0.02100 0.01900 0.00100 -0.00300 0.00500
S6 0.02300 0.02100 0.02100 -0.00200 -0.00100 0.00100
S7 0.04200 0.01400 0.02300 0.00000 0.00800 0.00400
S8 0.02000 0.02200 0.01800 0.00000 -0.00100 0.00400
S9 0.11300 0.01400 0.02500 0.00000 0.00700 -0.00200
S10 0.02700 0.02300 0.01800 -0.00100 -0.00100 0.00100
S11 0.03700 0.01400 0.01800 -0.00300 -0.01000 0.00200
S12 0.09700 0.01600 0.01800 -0.00300 0.00700 0.00100
S13 0.07000 0.01600 0.02500 -0.00200 0.00100 0.00500
S14 0.02000 0.01500 0.01400 0.00100 -0.00200 0.00400
S15 0.03100 0.01700 0.02000 -0.00300 0.00300 -0.00100

loop_
_atom_site_label
_atom_site_fract_x
_atom_site_fract_y
_atom_site_fract_z
_atom_site_occupancy
_atom_site_U_iso_or_equiv
Pb1 0.48704 0.17595 0.28094 1.00000 0.02130
Pb2 0.46610 0.76339 0.10512 1.00000 0.02290
Pb3 0.47037 0.26952 0.49481 1.00000 0.02380
Pb4 0.50672 0.11125 0.07055 1.00000 0.02870
Pb5 0.45958 0.65206 0.27908 1.00000 0.02460
Sb1 0.88034 0.54324 0.09268 1.00000 0.01550
Sb2 0.98781 0.96570 0.19670 0.71500 0.01970
Pb6 0.99357 0.96340 0.20840 0.28500 0.01970
Sb3 0.31642 0.48052 0.42005 1.00000 0.02290
Sb4 0.84048 0.40830 0.24935 1.00000 0.02310
Sb5 0.00636 0.85307 0.35688 1.00000 0.04140
Sb6 0.10149 0.32827 0.07603 1.00000 0.02500
Sb7 0.98638 0.06010 0.40890 0.49000 0.02200
Sb8 0.99359 0.06610 0.43920 0.51000 0.02300
Cl 0.00000 0.00000 0.00000 0.50000 0.09600
S1 0.97300 0.39860 0.48350 1.00000 0.02100
S2 0.99200 0.72320 0.39070 1.00000 0.01900
S3 0.97200 0.79100 0.00490 1.00000 0.01800
S4 0.99500 0.19560 0.39400 1.00000 0.01900
S5 0.96200 0.66710 0.17430 1.00000 0.01900
S6 0.47700 0.61260 0.01710 1.00000 0.02200
S7 0.48800 0.81620 0.26970 1.00000 0.02600
S8 0.99900 0.10910 0.18110 1.00000 0.02000
S9 0.48800 0.94180 0.11070 1.00000 0.05100
S10 0.46300 0.49130 0.17700 1.00000 0.02300
S11 0.52200 0.27050 0.14410 1.00000 0.02300
S12 0.49900 0.89010 0.47070 1.00000 0.04400
S13 0.48900 0.02880 0.32490 1.00000 0.03700
S14 0.94100 0.52850 0.33110 1.00000 0.01600
S15 0.41900 0.35920 0.32850 1.00000 0.02300

loop_
_cod_related_entry_id
_cod_related_entry_database
_cod_related_entry_code
1 AMCSD 0006134
